data_2011477
loop_
_publ_author_name
'Mochida, Tomoyuki'
'Suzuki, Shinya'
'Moriyama, Hiroshi'
'Terao, Hiroshi'
'Sugawara, Tadashi'

_publ_section_title
;
 Tetra-<i>n</i>-butylammonium
 bis(1,2-dimercaptoethene-1,2-dicarbonitrilato-<i>S</i>,<i>S</i>')nickel(III)
;
_journal_issue 10
_journal_name_full 'Acta Crystallographica Section C'
_journal_page_first 1183
_journal_page_last 1184
_journal_paper_doi 10.1107/S0108270100009094
_journal_volume 56
_journal_year 2000
_chemical_formula_iupac '(C16 H36 N)[Ni(C4 N2 S2 )2 ]'
_chemical_formula_moiety 'C16 H36 N + ,  C8 N4 Ni S4  - '
_chemical_formula_sum 'C24 H36 N5 Ni S4'
_chemical_formula_weight 581.52
_space_group_IT_number 15
_symmetry_cell_setting monoclinic
_symmetry_space_group_name_Hall '-C 2yc'
_symmetry_space_group_name_H-M 'C 1 2/c 1'
_cell_angle_alpha 90
_cell_angle_beta 115.68(2)
_cell_angle_gamma 90
_cell_formula_units_Z 8
_cell_length_a 30.879(6)
_cell_length_b 13.793(5)
_cell_length_c 15.669(5)
_cell_measurement_reflns_used 24
_cell_measurement_temperature 296.2
_cell_measurement_theta_max 15.0
_cell_measurement_theta_min 14.9
_cell_volume 6014(3)
_computing_cell_refinement 'MSC/AFC Diffractometer Control Software'
_computing_data_collection 'MSC/AFC Diffractometer Control Software (MSC, 1999)'
_computing_data_reduction 'TEXSAN (Molecular Structure Corporation, 1999)'
_computing_publication_material TEXSAN
_computing_structure_refinement TEXSAN
_computing_structure_solution 'SHELXS97 (Sheldrick, 1997)'
_diffrn_measured_fraction_theta_full .9990
_diffrn_measured_fraction_theta_max .9990
_diffrn_measurement_device_type 'Rigaku AFC7R'
_diffrn_measurement_method \w-2\q
_diffrn_radiation_type 'Mo K\a'
_diffrn_radiation_wavelength .7107
_diffrn_reflns_av_R_equivalents .015
_diffrn_reflns_limit_h_max 40
_diffrn_reflns_limit_h_min 0
_diffrn_reflns_limit_k_max 17
_diffrn_reflns_limit_k_min 0
_diffrn_reflns_limit_l_max 18
_diffrn_reflns_limit_l_min -20
_diffrn_reflns_number 7332
_diffrn_reflns_theta_full 27.50
_diffrn_reflns_theta_max 27.50
_diffrn_standards_decay_% .79
_diffrn_standards_interval_count 150
_diffrn_standards_number 3
_exptl_absorpt_coefficient_mu .944
_exptl_absorpt_correction_T_max .809
_exptl_absorpt_correction_T_min .704
_exptl_absorpt_correction_type analytical
_exptl_absorpt_process_details Tompa_analytical
_exptl_crystal_colour Black
_exptl_crystal_density_diffrn 1.284
_exptl_crystal_density_meas 1.286
_exptl_crystal_density_method flotation
_exptl_crystal_description prismatic
_exptl_crystal_size_max .380
_exptl_crystal_size_mid .300
_exptl_crystal_size_min .180
_refine_diff_density_max .39
_refine_diff_density_min -.35
_refine_ls_extinction_method none
_refine_ls_goodness_of_fit_ref 1.275
_refine_ls_hydrogen_treatment noref
_refine_ls_number_parameters 307
_refine_ls_number_reflns 4451
_refine_ls_R_factor_gt .0410
_refine_ls_shift/su_max .0198
_refine_ls_structure_factor_coef Fsqd
_refine_ls_weighting_details 'w = 1/(\s^2^(Fo^2^) + {0.05[Max(Fo^2^,0) + 2Fc^2^]/3}^2^)'
_refine_ls_weighting_scheme calc
_refine_ls_wR_factor_ref .1048
_reflns_number_gt 4451
_reflns_number_total 6914
_reflns_threshold_expression F^2^>2.0\s(F^2^)
_cod_data_source_file sk1387.cif
_cod_data_source_block I
_cod_original_sg_symbol_H-M 'C 2/c'
_cod_original_formula_sum 'C24 H36 N5 Ni S4 '
_cod_database_code 2011477
_cod_database_fobs_code 2011477

loop_
_symmetry_equiv_pos_as_xyz
x,y,z
-x,y,1/2-z
-x,-y,-z
x,-y,1/2+z
1/2+x,1/2+y,z
1/2-x,1/2+y,1/2-z
1/2-x,1/2-y,-z
1/2+x,1/2-y,1/2+z

loop_
_atom_site_label
_atom_site_fract_x
_atom_site_fract_y
_atom_site_fract_z
_atom_site_U_iso_or_equiv
_atom_site_adp_type
_atom_site_calc_flag
_atom_site_refinement_flags
_atom_site_occupancy
_atom_site_disorder_assembly
_atom_site_disorder_group
_atom_site_type_symbol
Ni .018000(10) .56307(3) .40622(2) .05591(9) Uani d . 1.00 . . Ni
S(1) .00481(3) .71637(6) .39248(6) .0726(2) Uani d . 1.00 . . S
S(2) -.05116(3) .53147(6) .29341(5) .0632(2) Uani d . 1.00 . . S
S(3) .08606(3) .59598(6) .52105(6) .0715(2) Uani d . 1.00 . . S
S(4) .03267(3) .41049(6) .41894(5) .0654(2) Uani d . 1.00 . . S
N(1) -.08770(10) .8971(2) .2570(2) .1020(10) Uani d . 1.00 . . N
N(2) -.16080(10) .6487(3) .1192(2) .1060(10) Uani d . 1.00 . . N
N(3) .19520(10) .4780(3) .6983(2) .1260(10) Uani d . 1.00 . . N
N(4) .12890(10) .2357(2) .5604(2) .1080(10) Uani d . 1.00 . . N
N(5) .16095(7) .0931(2) .08010(10) .0526(6) Uani d . 1.00 . . N
C(1) -.05214(10) .7255(2) .3023(2) .0649(8) Uani d . 1.00 . . C
C(2) -.07667(10) .6440(2) .2583(2) .0615(8) Uani d . 1.00 . . C
C(3) .11235(10) .4847(2) .5565(2) .0623(8) Uani d . 1.00 . . C
C(4) .08897(10) .4033(2) .5109(2) .0589(7) Uani d . 1.00 . . C
C(5) -.07230(10) .8206(3) .2760(2) .0775(10) Uani d . 1.00 . . C
C(6) -.12340(10) .6478(3) .1805(2) .0750(10) Uani d . 1.00 . . C
C(7) .15850(10) .4808(3) .6360(2) .0830(10) Uani d . 1.00 . . C
C(8) .11060(10) .3094(2) .5390(2) .0746(9) Uani d . 1.00 . . C
C(9) .11370(9) .0818(2) -.0071(2) .0622(8) Uani d . 1.00 . . C
C(10) .08490(10) -.0077(3) -.0110(2) .0830(10) Uani d . 1.00 . . C
C(11) .03860(10) -.0111(3) -.0997(3) .0950(10) Uani d . 1.00 . . C
C(12) .00870(10) -.0976(4) -.1090(3) .124(2) Uani d . 1.00 . . C
C(13) .15358(10) .0963(2) .1701(2) .0590(7) Uani d . 1.00 . . C
C(14) .12400(10) .1806(2) .1776(2) .0717(9) Uani d . 1.00 . . C
C(15) .12220(10) .1808(3) .2720(2) .0910(10) Uani d . 1.00 . . C
C(16) .0954(2) .2663(4) .2855(3) .129(2) Uani d . 1.00 . . C
C(17) .18274(9) .1870(2) .0663(2) .0574(7) Uani d . 1.00 . . C
C(18) .22920(10) .2175(2) .1477(2) .0708(9) Uani d . 1.00 . . C
C(19) .24700(10) .3109(2) .1231(2) .0820(10) Uani d . 1.00 . . C
C(20) .29010(10) .3514(3) .2019(3) .1010(10) Uani d . 1.00 . . C
C(21) .19403(9) .0074(2) .0915(2) .0596(7) Uani d . 1.00 . . C
C(22) .21100(10) -.0065(3) .0164(3) .0870(10) Uani d . 1.00 . . C
C(23) .2436(2) -.0951(3) .0398(3) .121(2) Uani d . 1.00 . . C
C(24) .2709(2) -.1054(5) -.0096(6) .204(3) Uani d . 1.00 . . C
H(1) .1381 .0381 .1735 .0711 Uiso calc . 1.00 . . H
H(2) .1845 .0996 .2225 .0711 Uiso calc . 1.00 . . H
H(3) .1382 .2395 .1707 .0864 Uiso calc . 1.00 . . H
H(4) .0924 .1755 .1288 .0864 Uiso calc . 1.00 . . H
H(5) .1069 .1229 .2773 .1095 Uiso calc . 1.00 . . H
H(6) .1541 .1825 .3206 .1095 Uiso calc . 1.00 . . H
H(7) .0943 .1366 -.0105 .0748 Uiso calc . 1.00 . . H
H(8) .1204 .0810 -.0609 .0748 Uiso calc . 1.00 . . H
H(9) .1035 -.0632 -.0090 .0995 Uiso calc . 1.00 . . H
H(10) .0777 -.0078 .0420 .0995 Uiso calc . 1.00 . . H
H(11) .0204 .0444 -.1009 .1135 Uiso calc . 1.00 . . H
H(12) .0463 -.0098 -.1523 .1135 Uiso calc . 1.00 . . H
H(13) .0004 -.1005 -.0576 .1501 Uiso calc . 1.00 . . H
H(14) -.0196 -.0944 -.1669 .1501 Uiso calc . 1.00 . . H
H(15) .0263 -.1546 -.1091 .1501 Uiso calc . 1.00 . . H
H(16) .2216 .0153 .1500 .0725 Uiso calc . 1.00 . . H
H(17) .1773 -.0496 .0935 .0725 Uiso calc . 1.00 . . H
H(18) .1841 -.0165 -.0429 .1037 Uiso calc . 1.00 . . H
H(19) .2280 .0495 .0129 .1037 Uiso calc . 1.00 . . H
H(22) .1886 .1798 .0120 .0690 Uiso calc . 1.00 . . H
H(23) .1598 .2372 .0555 .0690 Uiso calc . 1.00 . . H
H(24) .2238 .2277 .2027 .0850 Uiso calc . 1.00 . . H
H(25) .2526 .1684 .1604 .0850 Uiso calc . 1.00 . . H
H(26) .2544 .2985 .0713 .0990 Uiso calc . 1.00 . . H
H(27) .2218 .3576 .1047 .0990 Uiso calc . 1.00 . . H
H(28) .3154 .3055 .2211 .1210 Uiso calc . 1.00 . . H
H(29) .2995 .4092 .1817 .1210 Uiso calc . 1.00 . . H
H(30) .2828 .3656 .2537 .1210 Uiso calc . 1.00 . . H
H(31) .1102 .3246 .2802 .1539 Uiso calc . 1.00 . . H
H(32) .0629 .2652 .2366 .1539 Uiso calc . 1.00 . . H
H(33) .0948 .2626 .3450 .1539 Uiso calc . 1.00 . . H
H(34) .2671 -.0906 .1039 .1443 Uiso calc . 1.00 . . H
H(35) .2253 -.1517 .0308 .1443 Uiso calc . 1.00 . . H
H(36) .2906 -.1614 .0033 .2039 Uiso calc . 1.00 . . H
H(37) .2486 -.1129 -.0817 .2039 Uiso calc . 1.00 . . H
H(38) .2898 -.0498 -.0097 .2039 Uiso calc . 1.00 . . H

loop_
_atom_site_aniso_label
_atom_site_aniso_U_11
_atom_site_aniso_U_22
_atom_site_aniso_U_33
_atom_site_aniso_U_12
_atom_site_aniso_U_13
_atom_site_aniso_U_23
Ni .0548(2) .0523(2) .0603(2) -.0039(2) .02470(10) -.0041(2)
S(1) .0673(4) .0534(4) .0859(5) -.0037(3) .0228(4) -.0018(4)
S(2) .0595(4) .0611(4) .0655(4) -.0027(3) .0236(3) -.0084(3)
S(3) .0686(4) .0558(4) .0757(5) -.0124(3) .0177(4) -.0063(4)
S(4) .0629(4) .0544(4) .0673(4) -.0035(3) .0175(3) -.0091(3)
N(1) .094(2) .069(2) .138(3) .012(2) .046(2) .024(2)
N(2) .079(2) .127(3) .086(2) .010(2) .012(2) -.001(2)
N(3) .090(2) .120(3) .109(2) -.019(2) -.012(2) .021(2)
N(4) .113(2) .070(2) .109(2) .018(2) .016(2) .005(2)
N(5) .0480(10) .0480(10) .0530(10) .0025(9) .0141(9) .0064(9)
C(1) .067(2) .062(2) .071(2) .0030(10) .0350(10) .0070(10)
C(2) .0630(10) .069(2) .0590(10) .0010(10) .0320(10) .0020(10)
C(3) .062(2) .064(2) .0560(10) -.0060(10) .0210(10) .0010(10)
C(4) .0620(10) .060(2) .0560(10) -.0010(10) .0270(10) .0020(10)
C(5) .074(2) .070(2) .088(2) .001(2) .036(2) .005(2)
C(6) .073(2) .083(2) .069(2) .006(2) .0310(10) .002(2)
C(7) .077(2) .077(2) .076(2) -.012(2) .016(2) .008(2)
C(8) .076(2) .068(2) .068(2) -.002(2) .0200(10) -.004(2)
C(9) .0500(10) .061(2) .059(2) .0050(10) .0090(10) .0100(10)
C(10) .060(2) .072(2) .092(2) -.006(2) .010(2) .009(2)
C(11) .068(2) .103(3) .091(2) -.013(2) .014(2) .001(2)
C(12) .081(2) .132(4) .132(4) -.033(2) .020(2) -.003(3)
C(13) .0590(10) .055(2) .0560(10) .0020(10) .0190(10) .0110(10)
C(14) .076(2) .066(2) .077(2) .0090(10) .0370(10) .011(2)
C(15) .109(2) .090(2) .078(2) .010(2) .046(2) .001(2)
C(16) .161(4) .120(4) .128(3) .028(3) .084(3) -.015(3)
C(17) .0580(10) .0480(10) .0640(10) .0010(10) .0240(10) .0050(10)
C(18) .063(2) .065(2) .075(2) -.0080(10) .0210(10) -.0010(10)
C(19) .091(2) .069(2) .078(2) -.018(2) .029(2) -.011(2)
C(20) .091(2) .090(3) .103(3) -.024(2) .025(2) -.023(2)
C(21) .0500(10) .0500(10) .068(2) .0050(10) .0150(10) .0030(10)
C(22) .093(2) .067(2) .111(2) .011(2) .053(2) .000(2)
C(23) .137(3) .078(3) .192(4) .019(2) .111(2) -.001(3)
C(24) .186(5) .111(4) .373(8) .026(4) .177(5) .005(5)

loop_
_atom_type_symbol
_atom_type_description
_atom_type_scat_dispersion_real
_atom_type_scat_dispersion_imag
_atom_type_scat_source
C C .003 .002
;International Tables for Crystallography
(1992, Vol. C, Tables 4.2.6.8 and 6.1.1.1)
;
H H .000 .000
;International Tables for Crystallography
(1992, Vol. C, Table 6.1.1.2)
;
N N .006 .003
;International Tables for Crystallography
(1992, Vol. C, Tables 4.2.6.8 and 6.1.1.1)
;
Ni Ni .339 1.112
;International Tables for Crystallography
(1992, Vol. C, Tables 4.2.6.8 and 6.1.1.1)
;
S S .125 .123
;International Tables for Crystallography
(1992, Vol. C, Tables 4.2.6.8 and 6.1.1.1)
;

loop_
_geom_angle_atom_site_label_1
_geom_angle_atom_site_label_2
_geom_angle_atom_site_label_3
_geom_angle
_geom_angle_publ_flag
S(1) Ni S(2) 92.27(4) yes
S(1) Ni S(3) 87.13(4) yes
S(1) Ni S(4) 178.52(4) yes
S(2) Ni S(3) 178.44(4) yes
S(2) Ni S(4) 88.40(4) yes
S(3) Ni S(4) 92.24(4) yes
Ni S(1) C(1) 103.70(10) yes
Ni S(2) C(2) 103.60(10) yes
Ni S(3) C(3) 103.70(10) yes
Ni S(4) C(4) 103.40(10) yes
C(9) N(5) C(13) 111.5(2) no
C(9) N(5) C(17) 105.8(2) no
C(9) N(5) C(21) 111.2(2) no
C(13) N(5) C(17) 111.1(2) no
C(13) N(5) C(21) 106.0(2) no
C(17) N(5) C(21) 111.3(2) no
S(1) C(1) C(2) 120.1(3) no
S(1) C(1) C(5) 117.8(3) no
C(2) C(1) C(5) 122.1(3) no
S(2) C(2) C(1) 120.3(3) no
S(2) C(2) C(6) 117.4(3) no
C(1) C(2) C(6) 122.3(3) no
S(3) C(3) C(4) 120.1(2) no
S(3) C(3) C(7) 118.0(3) no
C(4) C(3) C(7) 121.9(3) no
S(4) C(4) C(3) 120.6(3) no
S(4) C(4) C(8) 118.5(2) no
C(3) C(4) C(8) 120.9(3) no
N(1) C(5) C(1) 178.5(4) no
N(2) C(6) C(2) 178.3(4) no
N(3) C(7) C(3) 179.3(5) no
N(4) C(8) C(4) 177.9(4) no
N(5) C(9) C(10) 116.2(2) no
C(9) C(10) C(11) 111.9(3) no
C(10) C(11) C(12) 114.9(4) no
N(5) C(13) C(14) 115.6(2) no
C(13) C(14) C(15) 111.0(3) no
C(14) C(15) C(16) 113.3(4) no
N(5) C(17) C(18) 115.8(2) no
C(17) C(18) C(19) 109.8(3) no
C(18) C(19) C(20) 113.8(3) no
N(5) C(21) C(22) 117.0(3) no
C(21) C(22) C(23) 109.5(4) no
C(22) C(23) C(24) 116.7(5) no

loop_
_geom_bond_atom_site_label_1
_geom_bond_atom_site_label_2
_geom_bond_site_symmetry_1
_geom_bond_site_symmetry_2
_geom_bond_distance
_geom_bond_publ_flag
Ni S(1) . . 2.1465(9) yes
Ni S(2) . . 2.1458(9) yes
Ni S(3) . . 2.1409(9) yes
Ni S(4) . . 2.1437(9) yes
S(1) C(1) . . 1.718(3) yes
S(2) C(2) . . 1.719(3) yes
S(3) C(3) . . 1.712(3) yes
S(4) C(4) . . 1.714(3) yes
N(1) C(5) . . 1.142(5) yes
N(2) C(6) . . 1.137(4) yes
N(3) C(7) . . 1.131(5) yes
N(4) C(8) . . 1.139(5) yes
N(5) C(9) . . 1.514(4) no
N(5) C(13) . . 1.523(4) no
N(5) C(17) . . 1.518(4) no
N(5) C(21) . . 1.521(4) no
C(1) C(2) . . 1.365(4) no
C(1) C(5) . . 1.433(5) no
C(2) C(6) . . 1.431(5) no
C(3) C(4) . . 1.358(4) no
C(3) C(7) . . 1.431(5) no
C(4) C(8) . . 1.437(5) no
C(9) C(10) . . 1.506(5) no
C(10) C(11) . . 1.503(5) no
C(11) C(12) . . 1.476(6) no
C(13) C(14) . . 1.514(4) no
C(14) C(15) . . 1.505(5) no
C(15) C(16) . . 1.507(6) no
C(17) C(18) . . 1.508(4) no
C(18) C(19) . . 1.513(5) no
C(19) C(20) . . 1.479(5) no
C(21) C(22) . . 1.495(5) no
C(22) C(23) . . 1.522(6) no
C(23) C(24) . . 1.377(7) no

loop_
_geom_contact_atom_site_label_1
_geom_contact_atom_site_label_2
_geom_contact_distance
_geom_contact_site_symmetry_2
_geom_contact_publ_flag
Ni S(2) 3.7148(9) 2_555 yes
Ni S(4) 3.7150(10) 3_566 yes
Ni Ni 4.5263(8) 2_555 yes
Ni Ni 3.9963(8) 3_566 yes

loop_
_geom_torsion_atom_site_label_1
_geom_torsion_atom_site_label_2
_geom_torsion_atom_site_label_3
_geom_torsion_atom_site_label_4
_geom_torsion
_geom_torsion_publ_flag
Ni S(1) C(1) C(2) -.8(3) no
Ni S(1) C(1) C(5) 179.1(2) no
Ni S(2) C(2) C(1) -.2(3) no
Ni S(2) C(2) C(6) 178.1(2) no
Ni S(3) C(3) C(4) .8(3) no
Ni S(3) C(3) C(7) -177.7(3) no
Ni S(4) C(4) C(3) .7(3) no
Ni S(4) C(4) C(8) -179.6(2) no
S(1) Ni S(2) C(2) -.20(10) no
S(1) Ni S(3) C(3) -178.90(10) no
S(1) Ni S(4) C(4) 64.0(10) no
S(1) C(1) C(2) S(2) .7(4) no
S(1) C(1) C(2) C(6) -177.6(2) no
S(1) C(1) C(5) N(1) -21(15) no
S(2) Ni S(1) C(1) .50(10) no
S(2) Ni S(3) C(3) 113.0(10) no
S(2) Ni S(4) C(4) -178.80(10) no
S(2) C(2) C(1) C(5) -179.2(3) no
S(2) C(2) C(6) N(2) 27(13) no
S(3) Ni S(1) C(1) -178.10(10) no
S(3) Ni S(2) C(2) 67.0(10) no
S(3) Ni S(4) C(4) -.20(10) no
S(3) C(3) C(4) S(4) -1.1(4) no
S(3) C(3) C(4) C(8) 179.3(3) no
S(3) C(3) C(7) N(3) -7E1(4) no
S(4) Ni S(1) C(1) 117.0(10) no
S(4) Ni S(2) C(2) -178.90(10) no
S(4) Ni S(3) C(3) -.20(10) no
S(4) C(4) C(3) C(7) 177.4(3) no
S(4) C(4) C(8) N(4) 114(10) no
N(1) C(5) C(1) C(2) 158(15) no
N(2) C(6) C(2) C(1) -154(13) no
N(3) C(7) C(3) C(4) 11E1(4) no
N(4) C(8) C(4) C(3) -65(11) no
N(5) C(9) C(10) C(11) 179.3(3) no
N(5) C(13) C(14) C(15) -175.8(3) no
N(5) C(17) C(18) C(19) 178.9(3) no
N(5) C(21) C(22) C(23) 179.9(3) no
C(5) C(1) C(2) C(6) 2.5(5) no
C(7) C(3) C(4) C(8) -2.2(5) no
C(9) N(5) C(13) C(14) -62.6(3) no
C(9) N(5) C(17) C(18) 176.4(3) no
C(9) N(5) C(21) C(22) 64.5(3) no
C(9) C(10) C(11) C(12) 179.3(4) no
C(10) C(9) N(5) C(13) -59.6(4) no
C(10) C(9) N(5) C(17) 179.5(3) no
C(10) C(9) N(5) C(21) 58.4(4) no
C(13) N(5) C(17) C(18) 55.3(3) no
C(13) N(5) C(21) C(22) -174.2(3) no
C(13) C(14) C(15) C(16) 176.9(4) no
C(14) C(13) N(5) C(17) 55.2(3) no
C(14) C(13) N(5) C(21) 176.2(3) no
C(17) N(5) C(21) C(22) -53.3(3) no
C(17) C(18) C(19) C(20) 174.8(3) no
C(18) C(17) N(5) C(21) -62.6(3) no
C(21) C(22) C(23) C(24) -165.6(6) no
